data_7010061
loop_
_publ_author_name
'Dilworth, Jonathan R.'
'Morales, David'
'Zheng, Yifan'

_publ_section_title
;
 Rhodium and iridium complexes with thiolate and tertiary phosphine
 ligands. The synthesis and structures of
 trans-[Ir(SC6H3Cl2-2,6)(CO)(PPh3)2],
 [Rh2(?-SC6H3Pri3-2,4,6)2(CO)2(PPh3)2],
 [Rh2H2(?-SC6H4PPh2-2)2(CO)2(PPh3)2][BF4]2, and [Rh2I6(MeSC6H4PPh2-2)2]
;
_journal_issue 17
_journal_name_full 'Journal of the Chemical Society, Dalton Transactions'
_journal_page_first 3007
_journal_paper_doi 10.1039/b005588n
_journal_year 2000
_chemical_formula_sum 'C74 H60 B2 F8 O2 P4 Rh2 S2'
_chemical_formula_weight 1548.66
_chemical_name_systematic
; 
 ? 
;
_space_group_IT_number 2
_symmetry_cell_setting triclinic
_symmetry_space_group_name_Hall '-P 1'
_symmetry_space_group_name_H-M 'P -1'
_atom_sites_solution_hydrogens geom
_atom_sites_solution_primary direct
_atom_sites_solution_secondary difmap
_audit_creation_method SHELXL
_cell_angle_alpha 97.70(3)
_cell_angle_beta 97.870(10)
_cell_angle_gamma 97.41(4)
_cell_formula_units_Z 2
_cell_length_a 11.931(2)
_cell_length_b 13.554(9)
_cell_length_c 22.814(4)
_cell_measurement_reflns_used 25
_cell_measurement_temperature 293(2)
_cell_measurement_theta_max 18
_cell_measurement_theta_min 16
_cell_volume 3581(3)
_computing_cell_refinement 'CAD-4 (Enraf-Nonius, 1989)'
_computing_data_collection 'CAD-4 (Enraf-Nonius, 1989)'
_computing_data_reduction 'MolEN (Fair, 1990)'
_computing_molecular_graphics 'ZORTEP (Zsolnai, 1994)'
_computing_publication_material 'SHELXL-93 (Sheldrick, 1993)'
_computing_structure_refinement 'SHELXL-93 (Sheldrick, 1993)'
_computing_structure_solution 'SHELXS-86 (Sheldrick, 1990)'
_diffrn_ambient_temperature 291(2)
_diffrn_measurement_device 'Enraf-Nonius CAD4'
_diffrn_measurement_method \w-2\q
_diffrn_radiation_monochromator graphite
_diffrn_radiation_source 'fine-focus sealed tube'
_diffrn_radiation_type MoK\a
_diffrn_radiation_wavelength 0.71073
_diffrn_reflns_av_R_equivalents 0.0701
_diffrn_reflns_av_sigmaI/netI 0.0457
_diffrn_reflns_limit_h_max 14
_diffrn_reflns_limit_h_min -14
_diffrn_reflns_limit_k_max 16
_diffrn_reflns_limit_k_min 0
_diffrn_reflns_limit_l_max 26
_diffrn_reflns_limit_l_min -27
_diffrn_reflns_number 13194
_diffrn_reflns_theta_max 25.18
_diffrn_reflns_theta_min 1.53
_diffrn_standards_decay_% 0
_diffrn_standards_interval_time 120
_diffrn_standards_number 3
_exptl_absorpt_coefficient_mu 0.674
_exptl_absorpt_correction_T_max 0.99
_exptl_absorpt_correction_T_min 0.95
_exptl_absorpt_correction_type psi-scan
_exptl_crystal_density_diffrn 1.435
_exptl_crystal_description needle
_exptl_crystal_F_000 1564
_exptl_crystal_size_max 0.5
_exptl_crystal_size_mid 0.2
_exptl_crystal_size_min 0.18
_refine_diff_density_max 2.204
_refine_diff_density_min -2.093
_refine_diff_density_rms 0.208
_refine_ls_extinction_method none
_refine_ls_goodness_of_fit_all 1.008
_refine_ls_goodness_of_fit_obs 0.958
_refine_ls_matrix_type full
_refine_ls_number_parameters 817
_refine_ls_number_reflns 12590
_refine_ls_number_restraints 0
_refine_ls_restrained_S_all 1.042
_refine_ls_restrained_S_obs 0.958
_refine_ls_R_factor_all 0.1009
_refine_ls_R_factor_obs 0.0685
_refine_ls_shift/esd_max 0.013
_refine_ls_shift/esd_mean 0.004
_refine_ls_structure_factor_coef Fsqd
_refine_ls_weighting_details 'w=1/[s^2^(Fo^2^)+( 0.1670P)^2^+16.4838P] where P=(Fo^2^+2Fc^2^)/3'
_refine_ls_weighting_scheme calc
_refine_ls_wR_factor_all 0.2476
_refine_ls_wR_factor_obs 0.1951
_reflns_number_observed 9358
_reflns_number_total 12610
_reflns_observed_criterion >2sigma(I)
_cod_data_source_file b005588n.txt
_cod_data_source_block structure
_cod_depositor_comments
;
The following automatic conversions were performed:
'_exptl_absorpt_correction_type' value 'psi scan' changed to 'psi-scan'
according to '/home/saulius/struct/CIF-dictionaries/cif_core.dic'
dictionary named 'cif_core.dic' version 2.4.1 from 2010-06-29.

Automatic conversion script
Id: cif_fix_enum 1527 2010-12-29 10:47:43Z saulius 

The following automatic conversions were performed:

'_refine_ls_weighting_scheme' value 'calc w=1/[s^2^(Fo^2^)+(
0.1670P)^2^+16.4838P] where P=(Fo^2^+2Fc^2^)/3' was changed to
'calc'. New tag '_refine_ls_weighting_details' was created. The value
of the new tag was set to 'w=1/[s^2^(Fo^2^)+( 0.1670P)^2^+16.4838P]
where P=(Fo^2^+2Fc^2^)/3'.

Automatic conversion script
Id: cif_fix_values 3143 2015-03-26 13:38:13Z robertas 
;
_cod_original_cell_volume 3580.6(25)
_cod_original_sg_symbol_H-M P-1
_cod_database_code 7010061

loop_
_symmetry_equiv_pos_as_xyz
'x, y, z'
'-x, -y, -z'

loop_
_atom_site_aniso_label
_atom_site_aniso_U_11
_atom_site_aniso_U_22
_atom_site_aniso_U_33
_atom_site_aniso_U_23
_atom_site_aniso_U_13
_atom_site_aniso_U_12
Rh1 0.0225(3) 0.0173(3) 0.0294(3) 0.0059(2) 0.0085(2) 0.0019(2)
Rh2 0.0262(3) 0.0175(3) 0.0271(3) 0.0057(2) 0.0078(2) 0.0012(2)
S1 0.0314(10) 0.0222(9) 0.0317(10) 0.0014(7) 0.0124(8) -0.0011(7)
P1 0.0230(9) 0.0237(9) 0.0337(10) 0.0067(8) 0.0095(8) 0.0009(7)
P2 0.0274(10) 0.0197(9) 0.0400(11) 0.0083(8) 0.0092(8) 0.0040(7)
S2 0.0224(8) 0.0220(9) 0.0342(10) 0.0061(7) 0.0070(7) 0.0013(7)
P3 0.0303(10) 0.0186(9) 0.0319(10) 0.0046(7) 0.0092(8) 0.0027(7)
P4 0.0338(10) 0.0283(10) 0.0298(10) 0.0087(8) 0.0101(8) -0.0010(8)
C1 0.036(4) 0.022(4) 0.042(5) 0.007(3) 0.008(4) -0.001(3)
C2 0.044(5) 0.037(5) 0.038(5) 0.003(4) 0.010(4) 0.004(4)
O1 0.067(5) 0.064(5) 0.049(4) 0.007(4) 0.019(4) -0.005(4)
O2 0.041(4) 0.082(5) 0.067(5) 0.027(4) 0.001(3) 0.025(4)
C11 0.044(5) 0.031(4) 0.033(4) 0.005(3) 0.008(4) 0.005(4)
C12 0.036(4) 0.027(4) 0.037(4) 0.000(3) 0.008(3) -0.002(3)
C13 0.060(6) 0.046(5) 0.031(5) 0.002(4) 0.009(4) -0.013(4)
C14 0.065(7) 0.069(7) 0.034(5) 0.007(5) -0.003(5) -0.019(6)
C15 0.056(6) 0.070(7) 0.047(6) 0.006(5) -0.012(5) -0.014(5)
C16 0.038(5) 0.049(5) 0.044(5) 0.005(4) 0.003(4) -0.006(4)
C21 0.034(4) 0.030(4) 0.053(5) 0.010(4) 0.021(4) 0.006(3)
C22 0.055(6) 0.041(5) 0.052(5) 0.012(4) 0.026(4) 0.010(4)
C23 0.050(6) 0.038(5) 0.071(7) 0.000(5) 0.029(5) 0.002(4)
C24 0.056(6) 0.045(6) 0.103(9) 0.016(6) 0.037(6) 0.020(5)
C25 0.037(5) 0.037(5) 0.117(10) 0.010(6) -0.006(6) 0.011(4)
C26 0.047(5) 0.032(5) 0.080(7) 0.012(5) 0.024(5) 0.011(4)
C31 0.019(3) 0.028(4) 0.043(4) 0.007(3) 0.003(3) 0.000(3)
C32 0.046(5) 0.028(4) 0.062(6) 0.002(4) 0.012(4) -0.002(4)
C33 0.051(6) 0.035(5) 0.097(9) 0.001(6) -0.001(6) -0.001(4)
C34 0.049(6) 0.040(6) 0.114(10) 0.031(6) 0.033(6) 0.001(5)
C35 0.066(7) 0.053(6) 0.079(8) 0.037(6) 0.037(6) 0.015(5)
C36 0.057(6) 0.039(5) 0.057(6) 0.020(4) 0.022(5) 0.008(4)
C41 0.031(4) 0.028(4) 0.035(4) 0.005(3) 0.008(3) 0.001(3)
C42 0.031(4) 0.026(4) 0.032(4) 0.009(3) 0.013(3) -0.003(3)
C43 0.032(4) 0.040(5) 0.044(5) 0.014(4) 0.004(4) 0.007(4)
C44 0.045(5) 0.061(6) 0.046(5) 0.020(5) -0.001(4) 0.009(5)
C45 0.054(6) 0.063(6) 0.030(5) 0.000(4) 0.002(4) -0.001(5)
C46 0.053(5) 0.040(5) 0.043(5) -0.002(4) 0.011(4) 0.006(4)
C51 0.037(4) 0.015(3) 0.048(5) 0.001(3) 0.016(4) 0.003(3)
C52 0.037(4) 0.030(4) 0.049(5) 0.001(4) 0.013(4) 0.005(3)
C53 0.039(5) 0.034(5) 0.081(7) -0.003(5) 0.014(5) -0.009(4)
C54 0.053(6) 0.031(5) 0.086(8) 0.010(5) 0.029(6) -0.001(4)
C55 0.067(6) 0.022(4) 0.072(7) 0.018(4) 0.032(5) 0.008(4)
C56 0.052(5) 0.021(4) 0.049(5) 0.006(3) 0.020(4) 0.007(4)
C61 0.027(4) 0.026(4) 0.063(6) 0.011(4) 0.018(4) 0.009(3)
C62 0.048(6) 0.049(6) 0.076(7) 0.025(5) 0.028(5) 0.015(5)
C63 0.047(6) 0.058(7) 0.095(9) 0.026(6) 0.037(6) 0.011(5)
C64 0.035(6) 0.055(7) 0.153(14) 0.045(8) 0.036(8) 0.012(5)
C65 0.037(6) 0.055(7) 0.137(13) 0.023(8) 0.008(7) -0.008(5)
C66 0.045(6) 0.044(6) 0.080(8) 0.004(5) 0.013(5) -0.003(4)
C71 0.031(4) 0.024(4) 0.047(5) 0.002(3) 0.009(3) 0.005(3)
C72 0.046(5) 0.029(5) 0.070(7) 0.005(4) 0.010(5) 0.003(4)
C73 0.052(6) 0.025(5) 0.116(11) 0.000(5) 0.013(6) -0.001(4)
C74 0.076(8) 0.043(6) 0.074(8) -0.023(6) 0.006(6) -0.008(5)
C75 0.096(9) 0.052(7) 0.054(7) -0.012(5) 0.020(6) -0.005(6)
C76 0.066(6) 0.026(4) 0.054(6) -0.005(4) 0.010(5) 0.002(4)
C81 0.039(4) 0.025(4) 0.045(5) 0.010(3) 0.001(4) 0.000(3)
C82 0.047(5) 0.045(5) 0.047(5) 0.019(4) 0.014(4) 0.000(4)
C83 0.077(8) 0.061(7) 0.054(6) 0.021(5) 0.021(6) -0.009(6)
C84 0.098(9) 0.056(7) 0.057(7) 0.032(6) 0.006(6) -0.012(6)
C85 0.084(8) 0.047(6) 0.074(8) 0.031(6) -0.002(7) 0.001(6)
C86 0.059(6) 0.035(5) 0.063(6) 0.017(4) 0.008(5) 0.013(4)
C91 0.032(4) 0.020(3) 0.035(4) 0.003(3) 0.006(3) 0.005(3)
C92 0.065(6) 0.031(5) 0.073(7) 0.007(4) 0.040(6) 0.009(4)
C93 0.074(7) 0.036(5) 0.078(7) 0.017(5) 0.046(6) 0.030(5)
C94 0.040(5) 0.063(6) 0.048(5) -0.005(5) 0.007(4) 0.017(4)
C95 0.043(6) 0.059(7) 0.126(11) -0.022(7) 0.039(7) -0.011(5)
C96 0.039(5) 0.030(5) 0.108(9) -0.011(5) 0.031(6) -0.004(4)
C101 0.037(4) 0.028(4) 0.043(5) 0.008(3) 0.021(4) 0.001(3)
C102 0.047(5) 0.047(5) 0.060(6) 0.009(5) 0.018(5) 0.009(4)
C103 0.084(8) 0.048(6) 0.091(9) 0.016(6) 0.034(7) 0.032(6)
C104 0.096(9) 0.052(7) 0.071(8) -0.009(6) 0.036(7) 0.024(6)
C105 0.087(8) 0.047(6) 0.054(6) -0.008(5) 0.025(6) 0.005(6)
C106 0.060(6) 0.043(5) 0.038(5) 0.005(4) 0.016(4) 0.006(4)
C111 0.053(5) 0.028(4) 0.027(4) 0.010(3) 0.011(4) 0.005(4)
C112 0.064(6) 0.039(5) 0.035(5) 0.013(4) 0.009(4) -0.002(4)
C113 0.097(9) 0.038(5) 0.046(6) 0.018(4) 0.015(6) 0.011(5)
C114 0.098(9) 0.054(6) 0.053(6) 0.027(5) 0.012(6) 0.026(6)
C115 0.057(6) 0.066(7) 0.048(6) 0.010(5) 0.001(5) 0.016(5)
C116 0.054(6) 0.049(5) 0.038(5) 0.019(4) 0.010(4) 0.006(4)
C121 0.040(5) 0.030(4) 0.040(5) 0.003(3) 0.009(4) -0.008(3)
C122 0.034(4) 0.023(4) 0.050(5) 0.005(3) 0.008(4) 0.006(3)
C123 0.039(5) 0.042(5) 0.063(6) -0.006(5) -0.009(5) 0.008(4)
C124 0.035(5) 0.046(6) 0.103(10) 0.003(6) 0.007(6) -0.015(4)
C125 0.053(7) 0.092(9) 0.083(9) 0.024(7) 0.031(6) -0.019(6)
C126 0.054(6) 0.078(8) 0.065(7) 0.014(6) 0.025(5) -0.018(6)

loop_
_atom_site_label
_atom_site_type_symbol
_atom_site_fract_x
_atom_site_fract_y
_atom_site_fract_z
_atom_site_U_iso_or_equiv
_atom_site_thermal_displace_type
_atom_site_occupancy
_atom_site_calc_flag
_atom_site_refinement_flags
_atom_site_disorder_group
Rh1 Rh 0.61323(4) 0.84621(4) 0.21335(2) 0.0225(2) Uani 1 d . .
Rh2 Rh 0.55594(5) 0.67889(4) 0.26510(2) 0.0232(2) Uani 1 d . .
S1 S 0.5958(2) 0.84914(13) 0.31308(8) 0.0284(4) Uani 1 d . .
P1 P 0.8074(2) 0.89890(14) 0.24557(9) 0.0264(4) Uani 1 d . .
P2 P 0.5563(2) 1.00639(14) 0.20160(9) 0.0283(4) Uani 1 d . .
S2 S 0.42519(15) 0.75105(13) 0.20589(8) 0.0260(4) Uani 1 d . .
P3 P 0.5243(2) 0.54293(14) 0.18834(9) 0.0266(4) Uani 1 d . .
P4 P 0.4376(2) 0.62757(15) 0.33812(9) 0.0303(4) Uani 1 d . .
C1 C 0.6251(7) 0.7984(6) 0.1310(4) 0.033(2) Uani 1 d . .
C2 C 0.6933(8) 0.6384(7) 0.2981(4) 0.040(2) Uani 1 d . .
O1 O 0.6258(7) 0.7651(6) 0.0849(3) 0.060(2) Uani 1 d . .
O2 O 0.7765(6) 0.6121(6) 0.3154(3) 0.061(2) Uani 1 d . .
C11 C 0.8293(7) 0.9028(6) 0.3263(4) 0.036(2) Uani 1 d . .
C12 C 0.7367(7) 0.8775(6) 0.3541(4) 0.034(2) Uani 1 d . .
C13 C 0.7494(9) 0.8776(7) 0.4155(4) 0.048(2) Uani 1 d . .
H13 H 0.6854(9) 0.8625(7) 0.4337(4) 0.058 Uiso 1 calc R .
C14 C 0.8564(9) 0.9001(9) 0.4494(4) 0.060(3) Uani 1 d . .
H14 H 0.8657(9) 0.8966(9) 0.4902(4) 0.072 Uiso 1 calc R .
C15 C 0.9501(10) 0.9280(9) 0.4226(5) 0.062(3) Uani 1 d . .
H15 H 1.0222(10) 0.9452(9) 0.4458(5) 0.075 Uiso 1 calc R .
C16 C 0.9384(8) 0.9307(7) 0.3622(4) 0.045(2) Uani 1 d . .
H16 H 1.0020(8) 0.9508(7) 0.3449(4) 0.054 Uiso 1 calc R .
C21 C 0.9037(7) 0.8147(6) 0.2187(4) 0.037(2) Uani 1 d . .
C22 C 0.9177(8) 0.8018(7) 0.1587(4) 0.047(2) Uani 1 d . .
H22 H 0.8698(8) 0.8282(7) 0.1312(4) 0.056 Uiso 1 calc R .
C23 C 1.0015(8) 0.7505(7) 0.1397(5) 0.052(3) Uani 1 d . .
H23 H 1.0102(8) 0.7422(7) 0.0995(5) 0.063 Uiso 1 calc R .
C24 C 1.0724(10) 0.7115(8) 0.1804(6) 0.064(3) Uani 1 d . .
H24 H 1.1317(10) 0.6799(8) 0.1679(6) 0.077 Uiso 1 calc R .
C25 C 1.0567(9) 0.7186(8) 0.2399(6) 0.065(3) Uani 1 d . .
H25 H 1.1016(9) 0.6879(8) 0.2665(6) 0.078 Uiso 1 calc R .
C26 C 0.9746(8) 0.7709(7) 0.2592(5) 0.051(2) Uani 1 d . .
H26 H 0.9656(8) 0.7777(7) 0.2993(5) 0.061 Uiso 1 calc R .
C31 C 0.8759(6) 1.0227(6) 0.2338(4) 0.031(2) Uani 1 d . .
C32 C 0.9220(8) 1.0996(6) 0.2790(5) 0.046(2) Uani 1 d . .
H32 H 0.9133(8) 1.0929(6) 0.3183(5) 0.055 Uiso 1 calc R .
C33 C 0.9806(9) 1.1861(8) 0.2673(6) 0.064(3) Uani 1 d . .
H33 H 1.0140(9) 1.2364(8) 0.2990(6) 0.076 Uiso 1 calc R .
C34 C 0.9914(9) 1.2004(8) 0.2102(6) 0.065(3) Uani 1 d . .
H34 H 1.0323(9) 1.2595(8) 0.2029(6) 0.078 Uiso 1 calc R .
C35 C 0.9414(10) 1.1270(8) 0.1643(6) 0.060(3) Uani 1 d . .
H35 H 0.9444(10) 1.1375(8) 0.1250(6) 0.073 Uiso 1 calc R .
C36 C 0.8864(9) 1.0374(7) 0.1749(5) 0.048(2) Uani 1 d . .
H36 H 0.8561(9) 0.9864(7) 0.1431(5) 0.058 Uiso 1 calc R .
C41 C 0.4456(7) 0.5842(6) 0.1245(4) 0.031(2) Uani 1 d . .
C42 C 0.3955(6) 0.6710(6) 0.1351(3) 0.029(2) Uani 1 d . .
C43 C 0.3198(7) 0.6971(7) 0.0899(4) 0.038(2) Uani 1 d . .
H43 H 0.2834(7) 0.7531(7) 0.0977(4) 0.045 Uiso 1 calc R .
C44 C 0.2986(8) 0.6411(8) 0.0344(4) 0.050(2) Uani 1 d . .
H44 H 0.2475(8) 0.6587(8) 0.0044(4) 0.061 Uiso 1 calc R .
C45 C 0.3532(9) 0.5571(8) 0.0223(4) 0.051(2) Uani 1 d . .
H45 H 0.3410(9) 0.5203(8) -0.0160(4) 0.061 Uiso 1 calc R .
C46 C 0.4251(8) 0.5295(7) 0.0677(4) 0.046(2) Uani 1 d . .
H46 H 0.4606(8) 0.4730(7) 0.0599(4) 0.055 Uiso 1 calc R .
C51 C 0.4383(7) 0.4281(5) 0.1992(4) 0.033(2) Uani 1 d . .
C52 C 0.3418(7) 0.3818(6) 0.1581(4) 0.039(2) Uani 1 d . .
H52 H 0.3198(7) 0.4088(6) 0.1237(4) 0.046 Uiso 1 calc R .
C53 C 0.2793(8) 0.2946(7) 0.1698(5) 0.053(3) Uani 1 d . .
H53 H 0.2156(8) 0.2623(7) 0.1426(5) 0.064 Uiso 1 calc R .
C54 C 0.3112(9) 0.2555(7) 0.2213(5) 0.055(3) Uani 1 d . .
H54 H 0.2673(9) 0.1984(7) 0.2293(5) 0.067 Uiso 1 calc R .
C55 C 0.4064(9) 0.2996(6) 0.2606(5) 0.050(2) Uani 1 d . .
H55 H 0.4288(9) 0.2718(6) 0.2947(5) 0.060 Uiso 1 calc R .
C56 C 0.4698(8) 0.3868(6) 0.2494(4) 0.039(2) Uani 1 d . .
H56 H 0.5344(8) 0.4174(6) 0.2764(4) 0.047 Uiso 1 calc R .
C61 C 0.4038(7) 0.9981(6) 0.2076(4) 0.037(2) Uani 1 d . .
C62 C 0.3683(9) 1.0193(8) 0.2635(5) 0.054(3) Uani 1 d . .
H62 H 0.4213(9) 1.0391(8) 0.2983(5) 0.065 Uiso 1 calc R .
C63 C 0.2511(9) 1.0096(8) 0.2651(6) 0.063(3) Uani 1 d . .
H63 H 0.2251(9) 1.0229(8) 0.3015(6) 0.075 Uiso 1 calc R .
C64 C 0.1763(9) 0.9814(9) 0.2149(8) 0.076(4) Uani 1 d . .
H64 H 0.0984(9) 0.9770(9) 0.2167(8) 0.091 Uiso 1 calc R .
C65 C 0.2107(9) 0.9589(9) 0.1612(8) 0.077(4) Uani 1 d . .
H65 H 0.1571(9) 0.9385(9) 0.1266(8) 0.093 Uiso 1 calc R .
C66 C 0.3271(9) 0.9667(8) 0.1582(5) 0.058(3) Uani 1 d . .
H66 H 0.3515(9) 0.9499(8) 0.1217(5) 0.069 Uiso 1 calc R .
C71 C 0.6303(7) 1.1121(6) 0.2583(4) 0.034(2) Uani 1 d . .
C72 C 0.6806(8) 1.2002(7) 0.2410(5) 0.049(2) Uani 1 d . .
H72 H 0.6797(8) 1.2046(7) 0.2006(5) 0.059 Uiso 1 calc R .
C73 C 0.7321(9) 1.2814(7) 0.2844(7) 0.066(3) Uani 1 d . .
H73 H 0.7648(9) 1.3401(7) 0.2726(7) 0.079 Uiso 1 calc R .
C74 C 0.7356(11) 1.2767(8) 0.3431(6) 0.069(3) Uani 1 d . .
H74 H 0.7680(11) 1.3325(8) 0.3714(6) 0.083 Uiso 1 calc R .
C75 C 0.6909(12) 1.1887(9) 0.3613(5) 0.070(3) Uani 1 d . .
H75 H 0.6968(12) 1.1840(9) 0.4018(5) 0.084 Uiso 1 calc R .
C76 C 0.6370(9) 1.1073(7) 0.3188(4) 0.050(2) Uani 1 d . .
H76 H 0.6051(9) 1.0488(7) 0.3313(4) 0.060 Uiso 1 calc R .
C81 C 0.5610(7) 1.0527(6) 0.1300(4) 0.037(2) Uani 1 d . .
C82 C 0.6330(8) 1.0215(7) 0.0918(4) 0.045(2) Uani 1 d . .
H82 H 0.6784(8) 0.9730(7) 0.1008(4) 0.054 Uiso 1 calc R .
C83 C 0.6380(11) 1.0630(9) 0.0392(5) 0.064(3) Uani 1 d . .
H83 H 0.6871(11) 1.0420(9) 0.0133(5) 0.077 Uiso 1 calc R .
C84 C 0.5728(12) 1.1329(9) 0.0256(5) 0.071(3) Uani 1 d . .
H84 H 0.5775(12) 1.1602(9) -0.0094(5) 0.085 Uiso 1 calc R .
C85 C 0.4991(12) 1.1645(8) 0.0631(6) 0.069(3) Uani 1 d . .
H85 H 0.4523(12) 1.2114(8) 0.0528(6) 0.083 Uiso 1 calc R .
C86 C 0.4946(9) 1.1264(7) 0.1164(5) 0.051(2) Uani 1 d . .
H86 H 0.4477(9) 1.1498(7) 0.1429(5) 0.061 Uiso 1 calc R .
C91 C 0.6481(6) 0.4948(5) 0.1623(3) 0.029(2) Uani 1 d . .
C92 C 0.6485(9) 0.3933(7) 0.1482(5) 0.053(3) Uani 1 d . .
H92 H 0.5849(9) 0.3486(7) 0.1520(5) 0.064 Uiso 1 calc R .
C93 C 0.7418(10) 0.3562(7) 0.1283(5) 0.057(3) Uani 1 d . .
H93 H 0.7406(10) 0.2871(7) 0.1190(5) 0.068 Uiso 1 calc R .
C94 C 0.8356(8) 0.4212(8) 0.1226(4) 0.050(2) Uani 1 d . .
H94 H 0.8998(8) 0.3970(8) 0.1107(4) 0.060 Uiso 1 calc R .
C95 C 0.8338(9) 0.5213(9) 0.1344(7) 0.079(4) Uani 1 d . .
H95 H 0.8960(9) 0.5653(9) 0.1281(7) 0.094 Uiso 1 calc R .
C96 C 0.7426(8) 0.5613(7) 0.1557(6) 0.060(3) Uani 1 d . .
H96 H 0.7449(8) 0.6305(7) 0.1652(6) 0.072 Uiso 1 calc R .
C101 C 0.4105(7) 0.7372(6) 0.3873(4) 0.035(2) Uani 1 d . .
C102 C 0.3354(8) 0.7973(7) 0.3615(5) 0.050(2) Uani 1 d . .
H102 H 0.3019(8) 0.7806(7) 0.3215(5) 0.060 Uiso 1 calc R .
C103 C 0.3120(11) 0.8819(8) 0.3968(6) 0.070(3) Uani 1 d . .
H103 H 0.2629(11) 0.9225(8) 0.3804(6) 0.084 Uiso 1 calc R .
C104 C 0.3626(12) 0.9057(9) 0.4569(6) 0.072(3) Uani 1 d . .
H104 H 0.3466(12) 0.9621(9) 0.4804(6) 0.086 Uiso 1 calc R .
C105 C 0.4330(11) 0.8489(8) 0.4807(5) 0.063(3) Uani 1 d . .
H105 H 0.4660(11) 0.8665(8) 0.5208(5) 0.076 Uiso 1 calc R .
C106 C 0.4591(9) 0.7624(7) 0.4470(4) 0.046(2) Uani 1 d . .
H106 H 0.5083(9) 0.7229(7) 0.4645(4) 0.056 Uiso 1 calc R .
C111 C 0.5062(8) 0.5512(6) 0.3875(3) 0.035(2) Uani 1 d . .
C112 C 0.4550(9) 0.4548(7) 0.3932(4) 0.046(2) Uani 1 d . .
H112 H 0.3823(9) 0.4288(7) 0.3724(4) 0.055 Uiso 1 calc R .
C113 C 0.5130(11) 0.3985(8) 0.4297(5) 0.059(3) Uani 1 d . .
H113 H 0.4796(11) 0.3340(8) 0.4330(5) 0.070 Uiso 1 calc R .
C114 C 0.6192(12) 0.4369(9) 0.4610(5) 0.065(3) Uani 1 d . .
H114 H 0.6573(12) 0.3988(9) 0.4859(5) 0.078 Uiso 1 calc R .
C115 C 0.6705(9) 0.5326(9) 0.4559(5) 0.057(3) Uani 1 d . .
H115 H 0.7429(9) 0.5582(9) 0.4772(5) 0.068 Uiso 1 calc R .
C116 C 0.6147(8) 0.5895(8) 0.4194(4) 0.046(2) Uani 1 d . .
H116 H 0.6493(8) 0.6536(8) 0.4160(4) 0.055 Uiso 1 calc R .
C121 C 0.2911(7) 0.5632(6) 0.3122(4) 0.038(2) Uani 1 d . .
C122 C 0.2445(7) 0.5386(6) 0.2534(4) 0.035(2) Uani 1 d . .
H122 H 0.2888(7) 0.5552(6) 0.2246(4) 0.042 Uiso 1 calc R .
C123 C 0.1338(8) 0.4899(7) 0.2348(5) 0.051(2) Uani 1 d . .
H123 H 0.1042(8) 0.4725(7) 0.1943(5) 0.061 Uiso 1 calc R .
C124 C 0.0689(9) 0.4680(8) 0.2777(6) 0.064(3) Uani 1 d . .
H124 H -0.0059(9) 0.4353(8) 0.2661(6) 0.077 Uiso 1 calc R .
C125 C 0.1107(10) 0.4923(10) 0.3357(6) 0.076(4) Uani 1 d . .
H125 H 0.0650(10) 0.4765(10) 0.3641(6) 0.091 Uiso 1 calc R .
C126 C 0.2210(9) 0.5407(9) 0.3541(5) 0.067(3) Uani 1 d . .
H126 H 0.2489(9) 0.5586(9) 0.3947(5) 0.080 Uiso 1 calc R .
B1 B 0.2467(15) 0.1866(13) 0.4121(8) 0.079(4) Uiso 1 d . .
F11 F 0.1483(16) 0.1193(14) 0.3977(8) 0.085(5) Uiso 0.50 d P .
F12 F 0.3151(19) 0.1893(17) 0.4625(10) 0.114(6) Uiso 0.50 d P .
F13 F 0.1729(39) 0.2605(35) 0.4361(21) 0.236(18) Uiso 0.50 d P .
F14 F 0.3506(18) 0.1611(16) 0.3892(9) 0.117(6) Uiso 0.50 d P .
F11' F 0.2766(14) 0.2336(13) 0.4694(7) 0.076(4) Uiso 0.50 d P .
F12' F 0.1868(14) 0.0905(13) 0.4022(7) 0.074(4) Uiso 0.50 d P .
F13' F 0.2673(19) 0.2250(17) 0.3652(10) 0.113(6) Uiso 0.50 d P .
F14' F 0.2189(19) 0.2623(16) 0.3791(10) 0.111(6) Uiso 0.50 d P .
B2 B 0.0787(51) 0.3937(44) 0.0371(26) 0.216(18) Uiso 1 d . .
F21 F 0.0156(16) 0.2881(14) 0.0472(8) 0.298(6) Uiso 1 d . .
F22 F 0.1056(17) 0.4476(16) 0.0794(10) 0.226(8) Uiso 1 d . .
F23 F 0.1688(27) 0.3310(22) 0.0112(13) 0.310(13) Uiso 1 d . .
F24 F 0.0022(28) 0.4092(22) -0.0085(15) 0.334(15) Uiso 1 d . .
OW O 0.8383(17) 0.8903(15) 0.0291(9) 0.182(7) Uiso 1 d . .

loop_
_atom_type_symbol
_atom_type_description
_atom_type_scat_dispersion_real
_atom_type_scat_dispersion_imag
_atom_type_scat_source
C C 0.0033 0.0016 'International Tables Vol C Tables 4.2.6.8 and 6.1.1.4'
H H 0.0000 0.0000 'International Tables Vol C Tables 4.2.6.8 and 6.1.1.4'
Rh Rh -1.1178 0.9187 'International Tables Vol C Tables 4.2.6.8 and 6.1.1.4'
S S 0.1246 0.1234 'International Tables Vol C Tables 4.2.6.8 and 6.1.1.4'
P P 0.1023 0.0942 'International Tables Vol C Tables 4.2.6.8 and 6.1.1.4'
O O 0.0106 0.0060 'International Tables Vol C Tables 4.2.6.8 and 6.1.1.4'
B B 0.0013 0.0007 'International Tables Vol C Tables 4.2.6.8 and 6.1.1.4'
F F 0.0171 0.0103 'International Tables Vol C Tables 4.2.6.8 and 6.1.1.4'

loop_
_geom_angle_atom_site_label_1
_geom_angle_atom_site_label_2
_geom_angle_atom_site_label_3
_geom_angle
_geom_angle_site_symmetry_1
_geom_angle_site_symmetry_3
_geom_angle_publ_flag
C1 Rh1 S1 161.7(2) . . ?
C1 Rh1 P1 96.5(2) . . ?
S1 Rh1 P1 86.75(7) . . ?
C1 Rh1 P2 99.2(2) . . ?
S1 Rh1 P2 98.08(7) . . ?
P1 Rh1 P2 98.70(8) . . ?
C1 Rh1 S2 92.9(2) . . ?
S1 Rh1 S2 78.68(7) . . ?
P1 Rh1 S2 159.14(7) . . ?
P2 Rh1 S2 98.07(8) . . ?
C1 Rh1 Rh2 106.7(2) . . ?
S1 Rh1 Rh2 55.27(5) . . ?
P1 Rh1 Rh2 106.32(6) . . ?
P2 Rh1 Rh2 141.18(6) . . ?
S2 Rh1 Rh2 52.99(5) . . ?
C2 Rh2 P3 91.0(3) . . ?
C2 Rh2 S2 161.9(3) . . ?
P3 Rh2 S2 87.02(8) . . ?
C2 Rh2 S1 97.2(3) . . ?
P3 Rh2 S1 158.88(7) . . ?
S2 Rh2 S1 79.16(8) . . ?
C2 Rh2 P4 98.3(3) . . ?
P3 Rh2 P4 105.13(8) . . ?
S2 Rh2 P4 99.54(7) . . ?
S1 Rh2 P4 92.96(8) . . ?
C2 Rh2 Rh1 107.6(3) . . ?
P3 Rh2 Rh1 105.98(6) . . ?
S2 Rh2 Rh1 56.09(5) . . ?
S1 Rh2 Rh1 52.97(6) . . ?
P4 Rh2 Rh1 138.71(6) . . ?
C12 S1 Rh1 106.7(3) . . ?
C12 S1 Rh2 111.2(3) . . ?
Rh1 S1 Rh2 71.76(6) . . ?
C11 P1 C21 104.6(4) . . ?
C11 P1 C31 105.0(4) . . ?
C21 P1 C31 102.6(4) . . ?
C11 P1 Rh1 106.1(3) . . ?
C21 P1 Rh1 116.3(3) . . ?
C31 P1 Rh1 120.7(2) . . ?
C81 P2 C61 101.9(4) . . ?
C81 P2 C71 104.7(4) . . ?
C61 P2 C71 106.2(4) . . ?
C81 P2 Rh1 119.3(3) . . ?
C61 P2 Rh1 108.0(3) . . ?
C71 P2 Rh1 115.2(3) . . ?
C42 S2 Rh2 105.4(3) . . ?
C42 S2 Rh1 107.4(2) . . ?
Rh2 S2 Rh1 70.92(6) . . ?
C41 P3 C51 105.4(4) . . ?
C41 P3 C91 106.4(4) . . ?
C51 P3 C91 101.7(3) . . ?
C41 P3 Rh2 105.8(3) . . ?
C51 P3 Rh2 117.8(3) . . ?
C91 P3 Rh2 118.6(3) . . ?
C111 P4 C101 105.4(4) . . ?
C111 P4 C121 106.6(4) . . ?
C101 P4 C121 100.4(4) . . ?
C111 P4 Rh2 112.5(3) . . ?
C101 P4 Rh2 111.0(3) . . ?
C121 P4 Rh2 119.5(3) . . ?
O1 C1 Rh1 174.4(7) . . ?
O2 C2 Rh2 176.8(8) . . ?
C12 C11 C16 118.1(8) . . ?
C12 C11 P1 119.1(6) . . ?
C16 C11 P1 122.8(7) . . ?
C11 C12 C13 121.3(8) . . ?
C11 C12 S1 121.0(6) . . ?
C13 C12 S1 117.6(7) . . ?
C14 C13 C12 120.0(9) . . ?
C13 C14 C15 119.5(9) . . ?
C16 C15 C14 121.0(9) . . ?
C15 C16 C11 120.0(9) . . ?
C22 C21 C26 118.5(8) . . ?
C22 C21 P1 120.4(7) . . ?
C26 C21 P1 120.7(7) . . ?
C23 C22 C21 120.8(10) . . ?
C24 C23 C22 119.6(10) . . ?
C23 C24 C25 120.8(10) . . ?
C26 C25 C24 119.6(11) . . ?
C25 C26 C21 120.4(11) . . ?
C32 C31 C36 117.9(8) . . ?
C32 C31 P1 123.9(7) . . ?
C36 C31 P1 118.0(6) . . ?
C33 C32 C31 120.7(10) . . ?
C32 C33 C34 121.5(11) . . ?
C35 C34 C33 118.9(9) . . ?
C34 C35 C36 120.9(11) . . ?
C35 C36 C31 120.0(10) . . ?
C46 C41 C42 118.9(8) . . ?
C46 C41 P3 123.2(7) . . ?
C42 C41 P3 117.7(6) . . ?
C43 C42 C41 120.0(7) . . ?
C43 C42 S2 118.0(6) . . ?
C41 C42 S2 122.0(6) . . ?
C44 C43 C42 120.2(8) . . ?
C43 C44 C45 120.3(8) . . ?
C46 C45 C44 119.3(9) . . ?
C45 C46 C41 121.1(9) . . ?
C56 C51 C52 119.8(8) . . ?
C56 C51 P3 118.2(6) . . ?
C52 C51 P3 121.9(7) . . ?
C53 C52 C51 118.7(9) . . ?
C54 C53 C52 120.5(9) . . ?
C55 C54 C53 120.7(9) . . ?
C54 C55 C56 119.4(10) . . ?
C51 C56 C55 120.9(9) . . ?
C66 C61 C62 120.5(9) . . ?
C66 C61 P2 118.7(7) . . ?
C62 C61 P2 120.7(7) . . ?
C63 C62 C61 117.9(11) . . ?
C64 C63 C62 120.4(12) . . ?
C63 C64 C65 121.6(10) . . ?
C64 C65 C66 119.3(13) . . ?
C61 C66 C65 120.2(12) . . ?
C76 C71 C72 118.4(8) . . ?
C76 C71 P2 121.3(6) . . ?
C72 C71 P2 120.3(7) . . ?
C73 C72 C71 119.7(10) . . ?
C74 C73 C72 121.4(10) . . ?
C73 C74 C75 119.8(10) . . ?
C74 C75 C76 119.9(11) . . ?
C71 C76 C75 120.7(9) . . ?
C82 C81 C86 119.7(9) . . ?
C82 C81 P2 121.8(7) . . ?
C86 C81 P2 118.4(7) . . ?
C81 C82 C83 119.7(10) . . ?
C84 C83 C82 120.7(11) . . ?
C83 C84 C85 120.6(10) . . ?
C84 C85 C86 119.9(11) . . ?
C81 C86 C85 119.4(10) . . ?
C92 C91 C96 119.2(8) . . ?
C92 C91 P3 120.8(6) . . ?
C96 C91 P3 120.0(6) . . ?
C91 C92 C93 121.2(9) . . ?
C94 C93 C92 119.9(9) . . ?
C95 C94 C93 119.0(9) . . ?
C94 C95 C96 122.7(10) . . ?
C91 C96 C95 118.0(9) . . ?
C106 C101 C102 119.9(8) . . ?
C106 C101 P4 123.6(7) . . ?
C102 C101 P4 116.5(7) . . ?
C103 C102 C101 119.0(10) . . ?
C102 C103 C104 119.9(11) . . ?
C105 C104 C103 120.7(10) . . ?
C104 C105 C106 121.6(11) . . ?
C101 C106 C105 118.9(10) . . ?
C116 C111 C112 119.5(8) . . ?
C116 C111 P4 118.4(6) . . ?
C112 C111 P4 122.1(7) . . ?
C113 C112 C111 119.6(10) . . ?
C114 C113 C112 120.4(10) . . ?
C113 C114 C115 120.3(10) . . ?
C116 C115 C114 120.2(10) . . ?
C115 C116 C111 119.9(9) . . ?
C122 C121 C126 117.2(8) . . ?
C122 C121 P4 123.4(6) . . ?
C126 C121 P4 119.4(7) . . ?
C121 C122 C123 122.5(9) . . ?
C124 C123 C122 118.0(9) . . ?
C125 C124 C123 121.4(9) . . ?
C124 C125 C126 120.5(11) . . ?
C125 C126 C121 120.5(11) . . ?
F13' B1 F12 128.9(20) . . ?
F13' B1 F11 108.9(17) . . ?
F12 B1 F11 120.5(18) . . ?
F13' B1 F11' 125.5(18) . . ?
F12 B1 F11' 35.6(11) . . ?
F11 B1 F11' 118.5(16) . . ?
F13' B1 F12' 116.4(18) . . ?
F12 B1 F12' 103.2(17) . . ?
F11 B1 F12' 27.3(9) . . ?
F11' B1 F12' 118.1(16) . . ?
F13' B1 F14' 37.9(12) . . ?
F12 B1 F14' 131.9(19) . . ?
F11 B1 F14' 101.0(16) . . ?
F11' B1 F14' 104.9(17) . . ?
F12' B1 F14' 123.9(17) . . ?
F13' B1 F14 65.1(15) . . ?
F12 B1 F14 79.7(16) . . ?
F11 B1 F14 119.3(17) . . ?
F11' B1 F14 108.7(16) . . ?
F12' B1 F14 97.3(15) . . ?
F14' B1 F14 101.4(17) . . ?
F13' B1 F13 98.7(23) . . ?
F12 B1 F13 96.8(22) . . ?
F11 B1 F13 85.9(21) . . ?
F11' B1 F13 61.6(19) . . ?
F12' B1 F13 109.7(23) . . ?
F14' B1 F13 61.0(19) . . ?
F14 B1 F13 152.9(24) . . ?
F12' F11 B1 77.6(26) . . ?
F11' F12 B1 75.2(23) . . ?
F14' F13 F11' 95.2(29) . . ?
F14' F13 B1 55.7(20) . . ?
F11' F13 B1 53.8(19) . . ?
B1 F14 F13' 51.5(12) . . ?
F12 F11' B1 69.3(21) . . ?
F12 F11' F13 133.0(30) . . ?
B1 F11' F13 64.6(20) . . ?
F11 F12' B1 75.1(26) . . ?
F14' F13' B1 77.8(24) . . ?
F14' F13' F14 137.4(29) . . ?
B1 F13' F14 63.3(15) . . ?
F13' F14' B1 64.4(22) . . ?
F13' F14' F13 127.4(33) . . ?
B1 F14' F13 63.3(21) . . ?
F22 B2 F24 123.5(58) . . ?
F22 B2 F21 112.9(48) . . ?
F24 B2 F21 97.7(41) . . ?
F22 B2 F23 119.3(52) . . ?
F24 B2 F23 109.0(45) . . ?
F21 B2 F23 85.3(34) . . ?

loop_
_geom_bond_atom_site_label_1
_geom_bond_atom_site_label_2
_geom_bond_distance
_geom_bond_site_symmetry_2
_geom_bond_publ_flag
Rh1 C1 1.933(9) . ?
Rh1 S1 2.309(2) . ?
Rh1 P1 2.320(2) . ?
Rh1 P2 2.395(2) . ?
Rh1 S2 2.412(2) . ?
Rh1 Rh2 2.746(2) . ?
Rh2 C2 1.886(9) . ?
Rh2 P3 2.320(2) . ?
Rh2 S2 2.321(2) . ?
Rh2 S1 2.376(2) . ?
Rh2 P4 2.440(2) . ?
S1 C12 1.777(8) . ?
P1 C11 1.816(8) . ?
P1 C21 1.828(8) . ?
P1 C31 1.840(8) . ?
P2 C81 1.833(9) . ?
P2 C61 1.833(8) . ?
P2 C71 1.836(8) . ?
S2 C42 1.784(8) . ?
P3 C41 1.815(8) . ?
P3 C51 1.816(8) . ?
P3 C91 1.829(8) . ?
P4 C111 1.814(8) . ?
P4 C101 1.830(8) . ?
P4 C121 1.830(8) . ?
C1 O1 1.090(10) . ?
C2 O2 1.136(11) . ?
C11 C12 1.376(12) . ?
C11 C16 1.417(12) . ?
C12 C13 1.388(12) . ?
C13 C14 1.374(14) . ?
C14 C15 1.38(2) . ?
C15 C16 1.370(14) . ?
C21 C22 1.393(13) . ?
C21 C26 1.408(14) . ?
C22 C23 1.374(13) . ?
C23 C24 1.37(2) . ?
C24 C25 1.39(2) . ?
C25 C26 1.367(14) . ?
C31 C32 1.365(12) . ?
C31 C36 1.404(12) . ?
C32 C33 1.364(14) . ?
C33 C34 1.36(2) . ?
C34 C35 1.36(2) . ?
C35 C36 1.371(13) . ?
C41 C46 1.378(12) . ?
C41 C42 1.394(11) . ?
C42 C43 1.390(11) . ?
C43 C44 1.360(13) . ?
C44 C45 1.397(15) . ?
C45 C46 1.375(14) . ?
C51 C56 1.369(12) . ?
C51 C52 1.400(12) . ?
C52 C53 1.391(13) . ?
C53 C54 1.38(2) . ?
C54 C55 1.36(2) . ?
C55 C56 1.392(12) . ?
C61 C66 1.333(14) . ?
C61 C62 1.403(13) . ?
C62 C63 1.393(14) . ?
C63 C64 1.33(2) . ?
C64 C65 1.35(2) . ?
C65 C66 1.39(2) . ?
C71 C76 1.383(13) . ?
C71 C72 1.396(12) . ?
C72 C73 1.392(15) . ?
C73 C74 1.34(2) . ?
C74 C75 1.38(2) . ?
C75 C76 1.388(14) . ?
C81 C82 1.369(13) . ?
C81 C86 1.393(12) . ?
C82 C83 1.396(13) . ?
C83 C84 1.34(2) . ?
C84 C85 1.38(2) . ?
C85 C86 1.388(15) . ?
C91 C92 1.371(12) . ?
C91 C96 1.388(12) . ?
C92 C93 1.386(13) . ?
C93 C94 1.365(15) . ?
C94 C95 1.35(2) . ?
C95 C96 1.394(14) . ?
C101 C106 1.383(13) . ?
C101 C102 1.410(13) . ?
C102 C103 1.392(15) . ?
C103 C104 1.40(2) . ?
C104 C105 1.32(2) . ?
C105 C106 1.408(14) . ?
C111 C116 1.394(13) . ?
C111 C112 1.400(12) . ?
C112 C113 1.380(14) . ?
C113 C114 1.37(2) . ?
C114 C115 1.39(2) . ?
C115 C116 1.372(14) . ?
C121 C122 1.360(12) . ?
C121 C126 1.392(13) . ?
C122 C123 1.381(12) . ?
C123 C124 1.37(2) . ?
C124 C125 1.33(2) . ?
C125 C126 1.37(2) . ?
B1 F13' 1.29(3) . ?
B1 F12 1.31(2) . ?
B1 F11 1.36(2) . ?
B1 F11' 1.35(2) . ?
B1 F12' 1.38(2) . ?
B1 F14' 1.40(3) . ?
B1 F14 1.47(3) . ?
B1 F13 1.51(5) . ?
F11 F12' 0.65(2) . ?
F12 F11' 0.81(2) . ?
F13 F14' 1.48(4) . ?
F13 F11' 1.47(4) . ?
F14 F13' 1.50(3) . ?
F13' F14' 0.88(3) . ?
B2 F22 1.11(5) . ?
B2 F24 1.34(5) . ?
B2 F21 1.59(5) . ?
B2 F23 1.58(5) . ?
